data_1549803
loop_
_publ_author_name
'Padgett, Clifford W.'
'Lynch, Will E.'
'Sheriff, Kirkland'
'Dean, Raven'
'Zingales, Sarah'

_publ_section_title
;
 3-Hydroxy-2-(4-methylphenyl)-4<i>H</i>-chromen-4-one
;
_journal_coeditor_code BH4039
_journal_issue 8
_journal_name_full IUCrData
_journal_page_first x181138
_journal_paper_doi 10.1107/S2414314618011380
_journal_volume 3
_journal_year 2018
_chemical_formula_iupac 'C16 H12 O3'
_chemical_formula_moiety 'C16 H12 O3'
_chemical_formula_sum 'C16 H12 O3'
_chemical_formula_weight 252.26
_chemical_name_systematic
;
3-Hydroxy-2-(4-methylphenyl)-4<i>H</i>-chromen-4-one
;
_space_group_crystal_system monoclinic
_space_group_IT_number 14
_space_group_name_Hall '-P 2yn'
_space_group_name_H-M_alt 'P 1 21/n 1'
_symmetry_space_group_name_Hall '-P 2yn'
_symmetry_space_group_name_H-M 'P 1 21/n 1'
_atom_sites_solution_hydrogens mixed
_atom_sites_solution_primary dual
_atom_sites_solution_secondary difmap
_audit_creation_method
;
Olex2 1.2
(compiled 2018.05.29 svn.r3508 for OlexSys, GUI svn.r5506)
;
_cell_angle_alpha 90
_cell_angle_beta 109.212(9)
_cell_angle_gamma 90
_cell_formula_units_Z 4
_cell_length_a 13.2958(13)
_cell_length_b 5.1981(4)
_cell_length_c 18.8162(15)
_cell_measurement_reflns_used 1203
_cell_measurement_temperature 293(2)
_cell_measurement_theta_max 21.7770
_cell_measurement_theta_min 2.2680
_cell_volume 1228.02(19)
_computing_cell_refinement
;
CrysAlisPro (Rigaku OD, 2018)
;
_computing_data_collection CrysAlisPro
_computing_data_reduction CrysAlisPro
_computing_molecular_graphics
;
Olex2 (Dolomanov <i>et al.</i>,  2009)
;
_computing_publication_material Olex2
_computing_structure_refinement
;
SHELXL-2018/3 (Sheldrick, 2015b)
;
_computing_structure_solution
;
SHELXT-2018/2 (Sheldrick, 2015a)
;
_diffrn_ambient_temperature 293(2)
_diffrn_detector_area_resol_mean 13.6612
_diffrn_measured_fraction_theta_full 1.000
_diffrn_measured_fraction_theta_max 1.000
_diffrn_measurement_device 'two-circle diffractometer'
_diffrn_measurement_device_type 'Rigaku XtaLAB mini'
_diffrn_measurement_method 'profile data from \w-scans'
_diffrn_radiation_monochromator 'Graphite Monochromator'
_diffrn_radiation_type MoK\a
_diffrn_radiation_wavelength 0.71073
_diffrn_reflns_av_R_equivalents 0.0555
_diffrn_reflns_limit_h_max 16
_diffrn_reflns_limit_h_min -15
_diffrn_reflns_limit_k_max 6
_diffrn_reflns_limit_k_min -5
_diffrn_reflns_limit_l_max 22
_diffrn_reflns_limit_l_min -22
_diffrn_reflns_number 12529
_diffrn_reflns_theta_full 25.242
_diffrn_reflns_theta_max 25.341
_diffrn_reflns_theta_min 2.273
_diffrn_standards_number 0
_exptl_absorpt_coefficient_mu 0.094
_exptl_absorpt_correction_T_max 1.00000
_exptl_absorpt_correction_T_min 0.83779
_exptl_absorpt_correction_type multi-scan
_exptl_absorpt_process_details
;
CrysAlisPro (Rigaku OD, 2018)
;
_exptl_crystal_colour yellow
_exptl_crystal_density_diffrn 1.364
_exptl_crystal_description needle
_exptl_crystal_F_000 528
_exptl_crystal_size_max 0.50
_exptl_crystal_size_mid 0.20
_exptl_crystal_size_min 0.05
_refine_diff_density_max 0.211
_refine_diff_density_min -0.195
_refine_ls_extinction_method none
_refine_ls_goodness_of_fit_ref 1.039
_refine_ls_hydrogen_treatment mixed
_refine_ls_matrix_type full
_refine_ls_number_parameters 176
_refine_ls_number_reflns 2252
_refine_ls_number_restraints 1
_refine_ls_restrained_S_all 1.039
_refine_ls_R_factor_all 0.0940
_refine_ls_R_factor_gt 0.0536
_refine_ls_shift/su_max 0.000
_refine_ls_shift/su_mean 0.000
_refine_ls_structure_factor_coef Fsqd
_refine_ls_weighting_details 'w=1/[\s^2^(Fo^2^)+(0.0872P)^2^+0.0826P] where P=(Fo^2^+2Fc^2^)/3'
_refine_ls_weighting_scheme calc
_refine_ls_wR_factor_gt 0.1389
_refine_ls_wR_factor_ref 0.1703
_reflns_number_gt 1394
_reflns_number_total 2252
_reflns_threshold_expression 'I > 2\s(I)'
_cod_data_source_file bh4039sup1.cif
_cod_data_source_block I
_cod_database_code 1549803
_shelx_estimated_absorpt_t_min 0.954
_shelx_estimated_absorpt_t_max 0.995

loop_
_space_group_symop_operation_xyz
'x, y, z'
'-x+1/2, y+1/2, -z+1/2'
'-x, -y, -z'
'x-1/2, -y-1/2, z-1/2'

loop_
_atom_site_type_symbol
_atom_site_label
_atom_site_fract_x
_atom_site_fract_y
_atom_site_fract_z
_atom_site_U_iso_or_equiv
_atom_site_adp_type
_atom_site_calc_flag
_atom_site_occupancy
O O1 0.64822(13) 0.5830(3) 0.41165(9) 0.0524(5) Uani d 1
O O2 0.92078(14) 0.6646(4) 0.53130(10) 0.0596(5) Uani d 1
H H2 0.965(2) 0.788(5) 0.5307(17) 0.089 Uiso d 1
O O3 0.90470(15) 1.0256(4) 0.42282(10) 0.0690(6) Uani d 1
C C1 0.74245(18) 0.5511(4) 0.46966(12) 0.0432(6) Uani d 1
C C2 0.82869(18) 0.6966(5) 0.47341(13) 0.0454(6) Uani d 1
C C3 0.82503(19) 0.8942(5) 0.41869(13) 0.0475(6) Uani d 1
C C4 0.72316(19) 0.9250(4) 0.35938(13) 0.0444(6) Uani d 1
C C5 0.7068(2) 1.1130(5) 0.30258(14) 0.0542(7) Uani d 1
H H5 0.761741 1.224393 0.303120 0.065 Uiso calc 1
C C6 0.6103(2) 1.1322(5) 0.24672(15) 0.0633(8) Uani d 1
H H6 0.599902 1.256239 0.209369 0.076 Uiso calc 1
C C7 0.5278(2) 0.9665(6) 0.24576(16) 0.0652(8) Uani d 1
H H7 0.462708 0.979595 0.207336 0.078 Uiso calc 1
C C8 0.5412(2) 0.7834(5) 0.30083(14) 0.0609(8) Uani d 1
H H8 0.485876 0.672806 0.300054 0.073 Uiso calc 1
C C9 0.6391(2) 0.7672(5) 0.35765(13) 0.0474(6) Uani d 1
C C10 0.73289(19) 0.3510(4) 0.52236(12) 0.0448(6) Uani d 1
C C11 0.8214(2) 0.2358(5) 0.57398(13) 0.0537(7) Uani d 1
H H11 0.889464 0.284054 0.575491 0.064 Uiso calc 1
C C12 0.8091(2) 0.0512(5) 0.62279(15) 0.0601(7) Uani d 1
H H12 0.869413 -0.024043 0.656593 0.072 Uiso calc 1
C C13 0.7094(2) -0.0264(5) 0.62317(14) 0.0569(7) Uani d 1
C C14 0.6227(2) 0.0887(5) 0.57241(15) 0.0641(8) Uani d 1
H H14 0.555015 0.041315 0.571865 0.077 Uiso calc 1
C C15 0.6321(2) 0.2730(5) 0.52190(15) 0.0599(7) Uani d 1
H H15 0.571313 0.344940 0.487657 0.072 Uiso calc 1
C C16 0.6976(3) -0.2350(6) 0.67638(15) 0.0745(9) Uani d 1
H H16A 0.709676 -0.400200 0.657852 0.112 Uiso calc 1
H H16B 0.626982 -0.229299 0.679462 0.112 Uiso calc 1
H H16C 0.748656 -0.207334 0.725449 0.112 Uiso calc 1

loop_
_atom_site_aniso_label
_atom_site_aniso_U_11
_atom_site_aniso_U_22
_atom_site_aniso_U_33
_atom_site_aniso_U_12
_atom_site_aniso_U_13
_atom_site_aniso_U_23
O1 0.0470(10) 0.0573(11) 0.0434(10) -0.0100(8) 0.0021(8) 0.0074(8)
O2 0.0438(11) 0.0700(13) 0.0563(11) -0.0092(9) 0.0045(9) 0.0091(10)
O3 0.0565(12) 0.0855(14) 0.0582(12) -0.0253(11) 0.0099(9) 0.0103(10)
C1 0.0399(14) 0.0497(14) 0.0345(12) -0.0004(11) 0.0048(10) -0.0002(10)
C2 0.0389(14) 0.0545(15) 0.0399(13) -0.0022(11) 0.0089(11) -0.0050(11)
C3 0.0456(15) 0.0565(16) 0.0393(13) -0.0089(12) 0.0123(12) -0.0036(11)
C4 0.0466(14) 0.0485(14) 0.0374(13) -0.0045(11) 0.0130(11) -0.0046(10)
C5 0.0595(17) 0.0555(16) 0.0478(15) -0.0037(13) 0.0179(14) 0.0028(12)
C6 0.074(2) 0.0633(18) 0.0525(17) 0.0055(15) 0.0211(16) 0.0145(13)
C7 0.0559(18) 0.077(2) 0.0538(16) 0.0015(15) 0.0057(14) 0.0140(14)
C8 0.0465(16) 0.0712(18) 0.0551(16) -0.0122(13) 0.0032(13) 0.0087(14)
C9 0.0491(15) 0.0487(14) 0.0401(13) -0.0023(12) 0.0089(11) 0.0040(11)
C10 0.0508(15) 0.0422(13) 0.0368(13) -0.0047(11) 0.0082(11) -0.0039(10)
C11 0.0517(16) 0.0588(16) 0.0445(14) -0.0024(13) 0.0077(12) -0.0025(12)
C12 0.0697(19) 0.0577(17) 0.0427(14) 0.0055(14) 0.0047(13) 0.0064(12)
C13 0.081(2) 0.0459(15) 0.0391(14) -0.0079(14) 0.0129(14) -0.0024(11)
C14 0.0619(19) 0.0672(18) 0.0596(17) -0.0179(14) 0.0153(15) 0.0034(14)
C15 0.0508(16) 0.0649(18) 0.0542(15) -0.0108(14) 0.0042(12) 0.0100(13)
C16 0.110(3) 0.0560(18) 0.0596(18) -0.0103(17) 0.0310(18) 0.0045(14)

loop_
_atom_type_symbol
_atom_type_description
_atom_type_scat_dispersion_real
_atom_type_scat_dispersion_imag
_atom_type_scat_source
C C 0.0033 0.0016 'International Tables Vol C Tables 4.2.6.8 and 6.1.1.4'
H H 0.0000 0.0000 'International Tables Vol C Tables 4.2.6.8 and 6.1.1.4'
O O 0.0106 0.0060 'International Tables Vol C Tables 4.2.6.8 and 6.1.1.4'

loop_
_geom_angle_atom_site_label_1
_geom_angle_atom_site_label_2
_geom_angle_atom_site_label_3
_geom_angle
C9 O1 C1 120.49(18)
C2 O2 H2 110(2)
C2 C1 O1 120.6(2)
C2 C1 C10 128.2(2)
O1 C1 C10 111.23(19)
O2 C2 C1 119.9(2)
O2 C2 C3 118.0(2)
C1 C2 C3 122.0(2)
O3 C3 C2 121.3(2)
O3 C3 C4 123.3(2)
C2 C3 C4 115.5(2)
C9 C4 C5 118.2(2)
C9 C4 C3 119.8(2)
C5 C4 C3 122.0(2)
C6 C5 C4 120.3(2)
C6 C5 H5 119.9
C4 C5 H5 119.9
C5 C6 C7 120.1(2)
C5 C6 H6 120.0
C7 C6 H6 120.0
C8 C7 C6 120.9(3)
C8 C7 H7 119.6
C6 C7 H7 119.6
C7 C8 C9 118.6(2)
C7 C8 H8 120.7
C9 C8 H8 120.7
O1 C9 C4 121.6(2)
O1 C9 C8 116.4(2)
C4 C9 C8 122.0(2)
C11 C10 C15 118.0(2)
C11 C10 C1 122.3(2)
C15 C10 C1 119.8(2)
C12 C11 C10 120.5(3)
C12 C11 H11 119.8
C10 C11 H11 119.8
C11 C12 C13 122.0(3)
C11 C12 H12 119.0
C13 C12 H12 119.0
C14 C13 C12 117.1(2)
C14 C13 C16 121.7(3)
C12 C13 C16 121.1(3)
C13 C14 C15 122.4(3)
C13 C14 H14 118.8
C15 C14 H14 118.8
C14 C15 C10 120.0(3)
C14 C15 H15 120.0
C10 C15 H15 120.0
C13 C16 H16A 109.5
C13 C16 H16B 109.5
H16A C16 H16B 109.5
C13 C16 H16C 109.5
H16A C16 H16C 109.5
H16B C16 H16C 109.5

loop_
_geom_bond_atom_site_label_1
_geom_bond_atom_site_label_2
_geom_bond_distance
O1 C9 1.372(3)
O1 C1 1.374(3)
O2 C2 1.355(3)
O2 H2 0.878(18)
O3 C3 1.241(3)
C1 C2 1.356(3)
C1 C10 1.471(3)
C2 C3 1.444(3)
C3 C4 1.453(3)
C4 C9 1.378(3)
C4 C5 1.411(3)
C5 C6 1.368(4)
C5 H5 0.9300
C6 C7 1.390(4)
C6 H6 0.9300
C7 C8 1.375(4)
C7 H7 0.9300
C8 C9 1.389(3)
C8 H8 0.9300
C10 C11 1.391(3)
C10 C15 1.398(4)
C11 C12 1.375(4)
C11 H11 0.9300
C12 C13 1.387(4)
C12 H12 0.9300
C13 C14 1.369(4)
C13 C16 1.518(4)
C14 C15 1.384(4)
C14 H14 0.9300
C15 H15 0.9300
C16 H16A 0.9600
C16 H16B 0.9600
C16 H16C 0.9600

loop_
_geom_hbond_atom_site_label_D
_geom_hbond_atom_site_label_H
_geom_hbond_atom_site_label_A
_geom_hbond_site_symmetry_A
_geom_hbond_distance_DH
_geom_hbond_distance_HA
_geom_hbond_distance_DA
_geom_hbond_angle_DHA
_geom_hbond_publ_flag
O2 H2 O3 3_776 0.878(18) 1.92(2) 2.721(2) 151(3) yes
C11 H11 O2 . 0.93 2.24 2.838(3) 121.7 yes

_cod_database_fobs_code 1549803
